data_4112698
loop_
_publ_author_name
'Hye-Young Jang'
'Michael J. Krische'

_publ_section_title
;
 Rhodium-Catalyzed Reductive Cyclization of 1,6-Diynes and 1,6-Enynes
 Mediated by Hydrogen: Catalytic C-C Bond Formation via Capture of
 Hydrogenation Intermediates
;
_journal_name_full 'Journal of the American Chemical Society'
_journal_page_first 7875
_journal_page_last 7880
_journal_paper_doi 10.1021/ja048498i
_journal_volume 126
_journal_year 2004
_chemical_formula_sum 'C23 H22 O4'
_chemical_formula_weight 362.41
_chemical_name_systematic
; 
 ? 
;
_space_group_IT_number 15
_symmetry_cell_setting monoclinic
_symmetry_space_group_name_Hall '-C 2yc'
_symmetry_space_group_name_H-M 'C 1 2/c 1'
_atom_sites_solution_hydrogens geom
_atom_sites_solution_primary direct
_atom_sites_solution_secondary difmap
_audit_creation_method SHELXL-97
_cell_angle_alpha 90.00
_cell_angle_beta 115.833(1)
_cell_angle_gamma 90.00
_cell_formula_units_Z 4
_cell_length_a 15.1875(4)
_cell_length_b 16.9658(5)
_cell_length_c 7.8798(3)
_cell_measurement_temperature 153(2)
_cell_volume 1827.47(10)
_computing_cell_refinement 'Collect software, Nonius B.V. 1998'
_computing_data_collection 'Collect software, Nonius B.V. 1998'
_computing_data_reduction
;
DENZO and Scalepack (Otwinoski and Minor, 1997)
;
_computing_molecular_graphics 'XP SHELXTL/PC, Siemens Analytical'
_computing_structure_refinement 'XL SHELXTL/PC, Siemens Analytical'
_computing_structure_solution
;

SIR97 - Altomare A., Burla M.C., Camalli M., Cascarano G.L., Giacovazzo C., 
Guagliardi A., Moliterni A.G.G., Polidori G.,Spagna R.
;
_diffrn_ambient_temperature 153(2)
_diffrn_measured_fraction_theta_full 0.994
_diffrn_measured_fraction_theta_max 0.994
_diffrn_radiation_monochromator graphite
_diffrn_radiation_source 'fine-focus sealed tube'
_diffrn_radiation_type MoK\a
_diffrn_radiation_wavelength 0.71073
_diffrn_reflns_av_R_equivalents 0.0258
_diffrn_reflns_av_sigmaI/netI 0.0604
_diffrn_reflns_limit_h_max 19
_diffrn_reflns_limit_h_min -18
_diffrn_reflns_limit_k_max 22
_diffrn_reflns_limit_k_min -17
_diffrn_reflns_limit_l_max 10
_diffrn_reflns_limit_l_min -10
_diffrn_reflns_number 3508
_diffrn_reflns_theta_full 27.47
_diffrn_reflns_theta_max 27.47
_diffrn_reflns_theta_min 2.98
_exptl_absorpt_coefficient_mu 0.089
_exptl_absorpt_correction_type none
_exptl_crystal_colour colorless
_exptl_crystal_density_diffrn 1.317
_exptl_crystal_description needles
_exptl_crystal_F_000 768
_exptl_crystal_size_max 0.50
_exptl_crystal_size_mid 0.11
_exptl_crystal_size_min 0.06
_refine_diff_density_max 0.247
_refine_diff_density_min -0.179
_refine_diff_density_rms 0.044
_refine_ls_extinction_coef 0.0050(10)
_refine_ls_extinction_expression Fc^*^=kFc[1+0.001xFc^2^\l^3^/sin(2\q)]^-1/4^
_refine_ls_extinction_method SHELXL
_refine_ls_goodness_of_fit_ref 0.999
_refine_ls_hydrogen_treatment mixed
_refine_ls_matrix_type full
_refine_ls_number_parameters 168
_refine_ls_number_reflns 2086
_refine_ls_number_restraints 0
_refine_ls_restrained_S_all 0.999
_refine_ls_R_factor_all 0.0821
_refine_ls_R_factor_gt 0.0430
_refine_ls_shift/su_max 0.028
_refine_ls_shift/su_mean 0.003
_refine_ls_structure_factor_coef Fsqd
_refine_ls_weighting_details 'calc w=1/[\s^2^(Fo^2^)+(0.0363P)^2^+1.0640P] where P=(Fo^2^+2Fc^2^)/3'
_refine_ls_weighting_scheme calc
_refine_ls_wR_factor_gt 0.0856
_refine_ls_wR_factor_ref 0.1016
_reflns_number_gt 1395
_reflns_number_total 2086
_reflns_threshold_expression >2sigma(I)
_cod_data_source_file ja048498irom20040315_061346.cif
_cod_data_source_block spiro
_cod_original_cell_volume 1827.5(1)
_cod_database_code 4112698

loop_
_symmetry_equiv_pos_as_xyz
'x, y, z'
'-x, y, -z+1/2'
'x+1/2, y+1/2, z'
'-x+1/2, y+1/2, -z+1/2'
'-x, -y, -z'
'x, -y, z-1/2'
'-x+1/2, -y+1/2, -z'
'x+1/2, -y+1/2, z-1/2'

loop_
_atom_site_label
_atom_site_type_symbol
_atom_site_fract_x
_atom_site_fract_y
_atom_site_fract_z
_atom_site_U_iso_or_equiv
_atom_site_adp_type
_atom_site_occupancy
_atom_site_symmetry_multiplicity
_atom_site_calc_flag
_atom_site_refinement_flags
C1 C 0.5000 0.14768(12) 0.2500 0.0255(5) Uani 1 2 d S
C2 C 0.58087(12) 0.09279(9) 0.2460(3) 0.0303(4) Uani 1 1 d .
C3 C 0.55104(10) 0.00938(9) 0.2614(2) 0.0238(4) Uani 1 1 d .
C4 C 0.60696(11) -0.05582(9) 0.2978(2) 0.0252(4) Uani 1 1 d .
C5 C 0.70805(10) -0.06503(9) 0.3249(2) 0.0257(4) Uani 1 1 d .
C6 C 0.75839(12) -0.13355(10) 0.4176(3) 0.0348(4) Uani 1 1 d .
C7 C 0.85467(13) -0.14601(11) 0.4526(3) 0.0429(5) Uani 1 1 d .
C8 C 0.90303(13) -0.09187(11) 0.3928(3) 0.0417(5) Uani 1 1 d .
C9 C 0.85444(12) -0.02462(11) 0.2980(3) 0.0361(4) Uani 1 1 d .
C10 C 0.75812(11) -0.01133(10) 0.2649(2) 0.0293(4) Uani 1 1 d .
C11 C 0.54140(10) 0.20224(9) 0.4212(2) 0.0258(4) Uani 1 1 d .
O12 O 0.51676(8) 0.20512(7) 0.54643(16) 0.0369(3) Uani 1 1 d .
O13 O 0.61085(7) 0.24802(7) 0.41106(15) 0.0341(3) Uani 1 1 d .
C14 C 0.65999(14) 0.30302(12) 0.5638(3) 0.0414(5) Uani 1 1 d .
H2A H 0.6466(13) 0.1044(10) 0.350(3) 0.045(5) Uiso 1 1 d .
H2B H 0.5853(12) 0.1013(10) 0.127(3) 0.044(5) Uiso 1 1 d .
H4 H 0.5765(11) -0.1063(10) 0.312(2) 0.028(4) Uiso 1 1 d .
H6 H 0.7249(13) -0.1729(11) 0.462(3) 0.044(5) Uiso 1 1 d .
H7 H 0.8868(14) -0.1931(12) 0.517(3) 0.052(5) Uiso 1 1 d .
H8 H 0.9711(14) -0.1004(11) 0.411(3) 0.054(6) Uiso 1 1 d .
H9 H 0.8864(12) 0.0140(10) 0.249(2) 0.032(4) Uiso 1 1 d .
H10 H 0.7270(11) 0.0359(10) 0.199(2) 0.031(4) Uiso 1 1 d .
H14A H 0.7154(15) 0.2775(12) 0.654(3) 0.061(6) Uiso 1 1 d .
H14B H 0.6833(16) 0.3490(15) 0.508(3) 0.079(7) Uiso 1 1 d .
H14C H 0.6153(16) 0.3239(13) 0.611(3) 0.071(7) Uiso 1 1 d .

loop_
_atom_site_aniso_label
_atom_site_aniso_U_11
_atom_site_aniso_U_22
_atom_site_aniso_U_33
_atom_site_aniso_U_23
_atom_site_aniso_U_13
_atom_site_aniso_U_12
C1 0.0242(10) 0.0223(11) 0.0338(12) 0.000 0.0160(10) 0.000
C2 0.0286(9) 0.0229(8) 0.0446(11) -0.0009(8) 0.0208(8) 0.0005(7)
C3 0.0249(7) 0.0253(8) 0.0222(8) -0.0009(6) 0.0113(6) -0.0007(6)
C4 0.0254(8) 0.0253(8) 0.0237(8) -0.0016(6) 0.0097(6) -0.0005(7)
C5 0.0247(8) 0.0263(8) 0.0244(8) -0.0053(6) 0.0093(7) 0.0006(6)
C6 0.0342(9) 0.0282(9) 0.0419(10) 0.0006(8) 0.0165(8) 0.0060(8)
C7 0.0364(10) 0.0377(11) 0.0508(12) 0.0037(9) 0.0154(9) 0.0155(9)
C8 0.0269(9) 0.0495(12) 0.0467(11) -0.0056(9) 0.0142(8) 0.0077(9)
C9 0.0283(8) 0.0413(11) 0.0410(10) -0.0044(8) 0.0173(8) 0.0002(8)
C10 0.0284(8) 0.0302(9) 0.0294(9) -0.0021(7) 0.0127(7) 0.0029(7)
C11 0.0232(7) 0.0233(8) 0.0298(9) 0.0065(7) 0.0105(7) 0.0069(6)
O12 0.0454(7) 0.0366(7) 0.0351(7) 0.0033(5) 0.0235(6) 0.0055(5)
O13 0.0329(6) 0.0340(6) 0.0357(7) -0.0093(5) 0.0151(5) -0.0105(5)
C14 0.0337(10) 0.0384(11) 0.0405(11) -0.0130(9) 0.0055(9) -0.0042(9)

loop_
_atom_type_symbol
_atom_type_description
_atom_type_scat_dispersion_real
_atom_type_scat_dispersion_imag
_atom_type_scat_source
C C 0.0033 0.0016 'International Tables Vol C Tables 4.2.6.8 and 6.1.1.4'
H H 0.0000 0.0000 'International Tables Vol C Tables 4.2.6.8 and 6.1.1.4'
O O 0.0106 0.0060 'International Tables Vol C Tables 4.2.6.8 and 6.1.1.4'

loop_
_geom_angle_atom_site_label_1
_geom_angle_atom_site_label_2
_geom_angle_atom_site_label_3
_geom_angle
_geom_angle_site_symmetry_1
_geom_angle_site_symmetry_3
C11 C1 C11 105.38(17) . 2_655
C11 C1 C2 111.75(9) . 2_655
C11 C1 C2 110.89(8) 2_655 2_655
C11 C1 C2 110.89(8) . .
C11 C1 C2 111.75(9) 2_655 .
C2 C1 C2 106.29(17) 2_655 .
C3 C2 C1 107.06(13) . .
C3 C2 H2A 110.3(10) . .
C1 C2 H2A 112.5(10) . .
C3 C2 H2B 111.4(11) . .
C1 C2 H2B 108.4(10) . .
H2A C2 H2B 107.2(14) . .
C4 C3 C3 123.74(9) . 2_655
C4 C3 C2 127.20(14) . .
C3 C3 C2 109.01(8) 2_655 .
C3 C4 C5 129.99(15) . .
C3 C4 H4 116.6(9) . .
C5 C4 H4 113.4(9) . .
C10 C5 C6 117.53(14) . .
C10 C5 C4 124.97(14) . .
C6 C5 C4 117.50(14) . .
C7 C6 C5 121.21(17) . .
C7 C6 H6 119.2(10) . .
C5 C6 H6 119.6(10) . .
C8 C7 C6 120.29(17) . .
C8 C7 H7 120.9(11) . .
C6 C7 H7 118.8(11) . .
C7 C8 C9 119.58(16) . .
C7 C8 H8 122.1(11) . .
C9 C8 H8 118.2(11) . .
C8 C9 C10 120.31(18) . .
C8 C9 H9 121.3(9) . .
C10 C9 H9 118.4(9) . .
C9 C10 C5 121.05(16) . .
C9 C10 H10 117.9(9) . .
C5 C10 H10 121.1(9) . .
O12 C11 O13 124.16(15) . .
O12 C11 C1 126.54(13) . .
O13 C11 C1 109.29(12) . .
C11 O13 C14 117.28(14) . .
O13 C14 H14A 107.5(13) . .
O13 C14 H14B 106.5(13) . .
H14A C14 H14B 108.3(17) . .
O13 C14 H14C 111.1(13) . .
H14A C14 H14C 115.0(18) . .
H14B C14 H14C 108.1(18) . .

loop_
_geom_bond_atom_site_label_1
_geom_bond_atom_site_label_2
_geom_bond_distance
_geom_bond_site_symmetry_2
C1 C11 1.527(2) .
C1 C11 1.527(2) 2_655
C1 C2 1.552(2) 2_655
C1 C2 1.552(2) .
C2 C3 1.507(2) .
C2 H2A 0.997(18) .
C2 H2B 0.98(2) .
C3 C4 1.347(2) .
C3 C3 1.481(3) 2_655
C4 C5 1.464(2) .
C4 H4 1.001(16) .
C5 C10 1.395(2) .
C5 C6 1.408(2) .
C6 C7 1.381(2) .
C6 H6 0.992(19) .
C7 C8 1.381(3) .
C7 H7 0.96(2) .
C8 C9 1.387(3) .
C8 H8 0.992(19) .
C9 C10 1.388(2) .
C9 H9 0.991(18) .
C10 H10 0.960(17) .
C11 O12 1.1993(18) .
C11 O13 1.3399(18) .
O13 C14 1.447(2) .
C14 H14A 0.94(2) .
C14 H14B 1.03(3) .
C14 H14C 0.97(2) .

loop_
_geom_torsion_atom_site_label_1
_geom_torsion_atom_site_label_2
_geom_torsion_atom_site_label_3
_geom_torsion_atom_site_label_4
_geom_torsion
_geom_torsion_site_symmetry_1
_geom_torsion_site_symmetry_4
C11 C1 C2 C3 117.75(15) . .
C11 C1 C2 C3 -124.99(14) 2_655 .
C2 C1 C2 C3 -3.89(7) 2_655 .
C1 C2 C3 C4 -166.91(14) . .
C1 C2 C3 C3 10.5(2) . 2_655
C3 C3 C4 C5 -179.61(17) 2_655 .
C2 C3 C4 C5 -2.6(3) . .
C3 C4 C5 C10 -19.8(3) . .
C3 C4 C5 C6 160.60(16) . .
C10 C5 C6 C7 1.8(2) . .
C4 C5 C6 C7 -178.54(16) . .
C5 C6 C7 C8 -1.5(3) . .
C6 C7 C8 C9 0.3(3) . .
C7 C8 C9 C10 0.6(3) . .
C8 C9 C10 C5 -0.3(3) . .
C6 C5 C10 C9 -0.9(2) . .
C4 C5 C10 C9 179.49(15) . .
C11 C1 C11 O12 120.07(17) 2_655 .
C2 C1 C11 O12 -0.5(2) 2_655 .
C2 C1 C11 O12 -118.85(15) . .
C11 C1 C11 O13 -59.65(9) 2_655 .
C2 C1 C11 O13 179.82(12) 2_655 .
C2 C1 C11 O13 61.43(16) . .
O12 C11 O13 C14 1.3(2) . .
C1 C11 O13 C14 -178.97(13) . .
